data_2228475
loop_
_publ_author_name
'Pourayoubi, Mehrdad'
'Tarahhomi, Atekeh'
'Rheingold, Arnold L.'
'Golen, James A.'

_publ_section_title
;
 <i>N</i>,<i>N</i>'-Di-<i>tert</i>-butyl-<i>N</i>''-(2,6-difluorobenzoyl)phosphoric
 triamide
;
_journal_coeditor_code NG5051
_journal_issue 12
_journal_name_full 'Acta Crystallographica Section E'
_journal_page_first o3159
_journal_paper_doi 10.1107/S1600536810045927
_journal_volume 66
_journal_year 2010
_chemical_formula_iupac 'C15 H24 F2 N3 O2 P'
_chemical_formula_moiety 'C15 H24 F2 N3 O2 P'
_chemical_formula_sum 'C15 H24 F2 N3 O2 P'
_chemical_formula_weight 347.34
_chemical_name_systematic
;
<i>N</i>,<i>N</i>'-Di-<i>tert</i>-butyl-<i>N</i>''-(2,6-
difluorobenzoyl)phosphoric triamide
;
_space_group_IT_number 2
_symmetry_cell_setting triclinic
_symmetry_space_group_name_Hall '-P 1'
_symmetry_space_group_name_H-M 'P -1'
_atom_sites_solution_hydrogens geom
_atom_sites_solution_primary direct
_atom_sites_solution_secondary difmap
_audit_creation_method SHELXL-97
_cell_angle_alpha 117.171(4)
_cell_angle_beta 98.636(4)
_cell_angle_gamma 97.988(3)
_cell_formula_units_Z 2
_cell_length_a 9.8142(12)
_cell_length_b 10.2886(13)
_cell_length_c 10.6091(16)
_cell_measurement_reflns_used 2837
_cell_measurement_temperature 200(2)
_cell_measurement_theta_max 27.85
_cell_measurement_theta_min 2.16
_cell_volume 915.6(2)
_computing_cell_refinement 'SAINT (Bruker, 2009)'
_computing_data_collection 'GIS (Bruker, 2009)'
_computing_data_reduction 'SAINT (Bruker, 2009)'
_computing_molecular_graphics 'SHELXTL (Sheldrick, 2008<i>b</i>)'
_computing_publication_material 'SHELXTL (Sheldrick, 2008<i>b</i>)'
_computing_structure_refinement 'SHELXL97 (Sheldrick, 2008<i>b</i>)'
_computing_structure_solution 'SHELXS97 (Sheldrick, 2008<i>b</i>)'
_diffrn_ambient_temperature 200(2)
_diffrn_measured_fraction_theta_full 0.988
_diffrn_measured_fraction_theta_max 0.965
_diffrn_measurement_device_type 'Bruker SMART X2S benchtop CCD area-detector'
_diffrn_measurement_method '\f and \w'
_diffrn_radiation_monochromator 'doubly curved silicon crystal'
_diffrn_radiation_source 'micro focus sealed tube'
_diffrn_radiation_type MoK\a
_diffrn_radiation_wavelength 0.71073
_diffrn_reflns_av_R_equivalents 0.0569
_diffrn_reflns_av_sigmaI/netI 0.0431
_diffrn_reflns_limit_h_max 12
_diffrn_reflns_limit_h_min -12
_diffrn_reflns_limit_k_max 12
_diffrn_reflns_limit_k_min -13
_diffrn_reflns_limit_l_max 13
_diffrn_reflns_limit_l_min 0
_diffrn_reflns_number 7847
_diffrn_reflns_theta_full 25.00
_diffrn_reflns_theta_max 27.90
_diffrn_reflns_theta_min 2.16
_exptl_absorpt_coefficient_mu 0.180
_exptl_absorpt_correction_T_max 0.9649
_exptl_absorpt_correction_T_min 0.9480
_exptl_absorpt_correction_type multi-scan
_exptl_absorpt_process_details '(<i>TWINABS</i>; Sheldrick, 2008<i>a</i>)'
_exptl_crystal_colour colorless
_exptl_crystal_density_diffrn 1.260
_exptl_crystal_density_method 'not measured'
_exptl_crystal_description block
_exptl_crystal_F_000 368
_exptl_crystal_size_max 0.30
_exptl_crystal_size_mid 0.25
_exptl_crystal_size_min 0.20
_refine_diff_density_max 0.345
_refine_diff_density_min -0.265
_refine_ls_extinction_method none
_refine_ls_goodness_of_fit_ref 1.051
_refine_ls_hydrogen_treatment mixed
_refine_ls_matrix_type full
_refine_ls_number_parameters 224
_refine_ls_number_reflns 4225
_refine_ls_number_restraints 3
_refine_ls_restrained_S_all 1.052
_refine_ls_R_factor_all 0.0635
_refine_ls_R_factor_gt 0.0494
_refine_ls_shift/su_max 0.007
_refine_ls_shift/su_mean 0.000
_refine_ls_structure_factor_coef Fsqd
_refine_ls_weighting_details 'calc w=1/[\s^2^(Fo^2^)+(0.0548P)^2^+0.3384P] where P=(Fo^2^+2Fc^2^)/3'
_refine_ls_weighting_scheme calc
_refine_ls_wR_factor_gt 0.1132
_refine_ls_wR_factor_ref 0.1206
_reflns_number_gt 3525
_reflns_number_total 4225
_reflns_threshold_expression I>2sigma(I)
_cod_data_source_file ng5051.cif
_cod_data_source_block I
_cod_database_code 2228475
_cod_database_fobs_code 2228475

loop_
_symmetry_equiv_pos_as_xyz
'x, y, z'
'-x, -y, -z'

loop_
_atom_site_type_symbol
_atom_site_label
_atom_site_fract_x
_atom_site_fract_y
_atom_site_fract_z
_atom_site_U_iso_or_equiv
_atom_site_adp_type
_atom_site_calc_flag
_atom_site_refinement_flags
_atom_site_occupancy
_atom_site_disorder_assembly
_atom_site_disorder_group
P P1 0.18621(6) 0.39181(6) 0.41180(6) 0.02191(14) Uani d . 1 . .
F F1 0.4134(2) 0.6847(2) 0.94162(17) 0.0611(5) Uani d . 1 . .
F F2 0.23506(19) 0.89470(17) 0.66107(18) 0.0523(4) Uani d . 1 . .
O O1 0.45094(16) 0.62402(19) 0.64132(18) 0.0363(4) Uani d . 1 . .
O O2 0.03152(16) 0.32970(16) 0.36977(17) 0.0305(4) Uani d . 1 . .
N N1 0.20980(18) 0.55903(19) 0.56848(19) 0.0241(4) Uani d D 1 . .
H H1N 0.1375(17) 0.592(3) 0.595(3) 0.029 Uiso d D 1 . .
N N2 0.2528(2) 0.4227(2) 0.29337(19) 0.0276(4) Uani d D 1 . .
H H2N 0.3378(14) 0.411(3) 0.293(3) 0.033 Uiso d D 1 . .
N N3 0.28600(19) 0.2910(2) 0.4441(2) 0.0260(4) Uani d D 1 . .
H H3N 0.3739(13) 0.318(3) 0.449(3) 0.031 Uiso d D 1 . .
C C1 0.3611(3) 0.7959(3) 0.9332(3) 0.0404(6) Uani d . 1 . .
C C2 0.3480(4) 0.9159(4) 1.0587(3) 0.0597(9) Uani d . 1 . .
H H2A 0.3767 0.9216 1.1511 0.072 Uiso calc R 1 . .
C C3 0.2927(4) 1.0271(4) 1.0475(4) 0.0675(10) Uani d . 1 . .
H H3A 0.2807 1.1087 1.1327 0.081 Uiso calc R 1 . .
C C4 0.2544(3) 1.0216(3) 0.9142(4) 0.0593(9) Uani d . 1 . .
H H4A 0.2183 1.0995 0.9069 0.071 Uiso calc R 1 . .
C C5 0.2699(3) 0.8998(3) 0.7919(3) 0.0386(6) Uani d . 1 . .
C C6 0.3228(2) 0.7840(2) 0.7961(2) 0.0283(5) Uani d . 1 . .
C C7 0.3352(2) 0.6488(2) 0.6613(2) 0.0243(4) Uani d . 1 . .
C C8 0.1874(3) 0.4811(3) 0.1991(2) 0.0353(5) Uani d . 1 . .
C C9 0.1621(4) 0.6356(3) 0.2928(3) 0.0580(9) Uani d . 1 . .
H H9A 0.2518 0.7042 0.3598 0.087 Uiso calc R 1 . .
H H9B 0.0940 0.6275 0.3491 0.087 Uiso calc R 1 . .
H H9C 0.1241 0.6747 0.2297 0.087 Uiso calc R 1 . .
C C10 0.0477(3) 0.3691(4) 0.0967(3) 0.0569(8) Uani d . 1 . .
H H10A -0.0227 0.3709 0.1536 0.085 Uiso calc R 1 . .
H H10B 0.0640 0.2677 0.0478 0.085 Uiso calc R 1 . .
H H10C 0.0126 0.3972 0.0234 0.085 Uiso calc R 1 . .
C C11 0.2913(4) 0.4907(4) 0.1095(3) 0.0535(7) Uani d . 1 . .
H H11A 0.3809 0.5611 0.1750 0.080 Uiso calc R 1 . .
H H11B 0.2515 0.5263 0.0439 0.080 Uiso calc R 1 . .
H H11C 0.3084 0.3911 0.0518 0.080 Uiso calc R 1 . .
C C12 0.2566(3) 0.1929(3) 0.5095(3) 0.0336(5) Uani d . 1 . .
C C13 0.1325(3) 0.0588(3) 0.4049(4) 0.0579(8) Uani d . 1 . .
H H13A 0.1533 0.0073 0.3088 0.087 Uiso calc R 1 . .
H H13B 0.0460 0.0945 0.3956 0.087 Uiso calc R 1 . .
H H13C 0.1188 -0.0112 0.4433 0.087 Uiso calc R 1 . .
C C14 0.2251(5) 0.2791(4) 0.6581(4) 0.0677(10) Uani d . 1 . .
H H14A 0.3057 0.3642 0.7232 0.102 Uiso calc R 1 . .
H H14B 0.2093 0.2123 0.6997 0.102 Uiso calc R 1 . .
H H14C 0.1400 0.3165 0.6470 0.102 Uiso calc R 1 . .
C C15 0.3893(3) 0.1343(4) 0.5243(4) 0.0525(7) Uani d . 1 . .
H H15A 0.4090 0.0802 0.4280 0.079 Uiso calc R 1 . .
H H15B 0.3742 0.0661 0.5645 0.079 Uiso calc R 1 . .
H H15C 0.4701 0.2191 0.5898 0.079 Uiso calc R 1 . .

loop_
_atom_site_aniso_label
_atom_site_aniso_U_11
_atom_site_aniso_U_22
_atom_site_aniso_U_33
_atom_site_aniso_U_12
_atom_site_aniso_U_13
_atom_site_aniso_U_23
P1 0.0176(2) 0.0218(2) 0.0242(3) 0.00825(19) 0.00585(19) 0.0082(2)
F1 0.0786(14) 0.0696(11) 0.0426(9) 0.0253(10) 0.0115(8) 0.0322(9)
F2 0.0626(11) 0.0417(8) 0.0565(10) 0.0198(8) 0.0103(8) 0.0264(8)
O1 0.0199(7) 0.0431(9) 0.0381(9) 0.0093(7) 0.0107(7) 0.0117(7)
O2 0.0185(7) 0.0288(7) 0.0359(8) 0.0083(6) 0.0062(6) 0.0083(7)
N1 0.0179(8) 0.0251(8) 0.0258(8) 0.0100(7) 0.0080(7) 0.0073(7)
N2 0.0238(9) 0.0369(10) 0.0278(9) 0.0147(8) 0.0093(8) 0.0174(8)
N3 0.0190(9) 0.0280(9) 0.0367(10) 0.0111(7) 0.0116(8) 0.0173(8)
C1 0.0370(14) 0.0419(13) 0.0338(12) 0.0027(11) 0.0089(10) 0.0131(11)
C2 0.0572(19) 0.067(2) 0.0259(13) 0.0018(16) 0.0120(12) 0.0022(13)
C3 0.061(2) 0.0446(17) 0.0517(18) 0.0063(15) 0.0210(16) -0.0140(14)
C4 0.0560(19) 0.0317(13) 0.067(2) 0.0160(13) 0.0164(16) 0.0030(14)
C5 0.0337(13) 0.0274(11) 0.0418(13) 0.0036(10) 0.0092(11) 0.0072(10)
C6 0.0205(9) 0.0265(10) 0.0276(10) 0.0022(8) 0.0075(8) 0.0052(8)
C7 0.0210(10) 0.0264(10) 0.0252(10) 0.0067(8) 0.0083(8) 0.0112(8)
C8 0.0437(14) 0.0373(12) 0.0308(11) 0.0163(11) 0.0077(10) 0.0198(10)
C9 0.087(3) 0.0501(16) 0.0516(16) 0.0393(17) 0.0195(16) 0.0298(14)
C10 0.0501(18) 0.0689(19) 0.0498(16) 0.0046(14) -0.0106(13) 0.0366(15)
C11 0.068(2) 0.0642(18) 0.0426(15) 0.0200(16) 0.0189(14) 0.0346(14)
C12 0.0338(13) 0.0360(12) 0.0445(13) 0.0173(10) 0.0172(10) 0.0259(11)
C13 0.0462(18) 0.0477(16) 0.087(2) 0.0019(13) 0.0107(16) 0.0424(17)
C14 0.108(3) 0.075(2) 0.0601(19) 0.055(2) 0.052(2) 0.0477(18)
C15 0.0503(17) 0.0584(17) 0.0721(19) 0.0294(14) 0.0168(15) 0.0456(16)

loop_
_atom_type_symbol
_atom_type_description
_atom_type_scat_dispersion_real
_atom_type_scat_dispersion_imag
_atom_type_scat_source
C C 0.0033 0.0016 'International Tables Vol C Tables 4.2.6.8 and 6.1.1.4'
H H 0.0000 0.0000 'International Tables Vol C Tables 4.2.6.8 and 6.1.1.4'
N N 0.0061 0.0033 'International Tables Vol C Tables 4.2.6.8 and 6.1.1.4'
O O 0.0106 0.0060 'International Tables Vol C Tables 4.2.6.8 and 6.1.1.4'
F F 0.0171 0.0103 'International Tables Vol C Tables 4.2.6.8 and 6.1.1.4'
P P 0.1023 0.0942 'International Tables Vol C Tables 4.2.6.8 and 6.1.1.4'

loop_
_geom_angle_atom_site_label_1
_geom_angle_atom_site_label_2
_geom_angle_atom_site_label_3
_geom_angle_site_symmetry_1
_geom_angle_site_symmetry_3
_geom_angle
_geom_angle_publ_flag
O2 P1 N3 . . 116.57(10) ?
O2 P1 N2 . . 115.98(9) ?
N3 P1 N2 . . 102.21(9) ?
O2 P1 N1 . . 103.22(8) ?
N3 P1 N1 . . 109.37(9) ?
N2 P1 N1 . . 109.43(10) ?
C7 N1 P1 . . 126.27(14) ?
C7 N1 H1N . . 113.8(16) ?
P1 N1 H1N . . 119.9(16) ?
C8 N2 P1 . . 127.01(16) ?
C8 N2 H2N . . 118.1(19) ?
P1 N2 H2N . . 114.6(19) ?
C12 N3 P1 . . 128.21(15) ?
C12 N3 H3N . . 114.1(19) ?
P1 N3 H3N . . 114.8(18) ?
F1 C1 C2 . . 119.7(3) ?
F1 C1 C6 . . 117.6(2) ?
C2 C1 C6 . . 122.7(3) ?
C3 C2 C1 . . 118.8(3) ?
C3 C2 H2A . . 120.6 ?
C1 C2 H2A . . 120.6 ?
C2 C3 C4 . . 120.9(3) ?
C2 C3 H3A . . 119.5 ?
C4 C3 H3A . . 119.5 ?
C3 C4 C5 . . 118.3(3) ?
C3 C4 H4A . . 120.9 ?
C5 C4 H4A . . 120.9 ?
F2 C5 C4 . . 118.7(3) ?
F2 C5 C6 . . 117.9(2) ?
C4 C5 C6 . . 123.4(3) ?
C5 C6 C1 . . 116.0(2) ?
C5 C6 C7 . . 123.1(2) ?
C1 C6 C7 . . 120.9(2) ?
O1 C7 N1 . . 124.00(18) ?
O1 C7 C6 . . 121.48(18) ?
N1 C7 C6 . . 114.52(17) ?
N2 C8 C11 . . 106.6(2) ?
N2 C8 C9 . . 110.46(19) ?
C11 C8 C9 . . 110.4(2) ?
N2 C8 C10 . . 109.0(2) ?
C11 C8 C10 . . 109.5(2) ?
C9 C8 C10 . . 110.8(2) ?
C8 C9 H9A . . 109.5 ?
C8 C9 H9B . . 109.5 ?
H9A C9 H9B . . 109.5 ?
C8 C9 H9C . . 109.5 ?
H9A C9 H9C . . 109.5 ?
H9B C9 H9C . . 109.5 ?
C8 C10 H10A . . 109.5 ?
C8 C10 H10B . . 109.5 ?
H10A C10 H10B . . 109.5 ?
C8 C10 H10C . . 109.5 ?
H10A C10 H10C . . 109.5 ?
H10B C10 H10C . . 109.5 ?
C8 C11 H11A . . 109.5 ?
C8 C11 H11B . . 109.5 ?
H11A C11 H11B . . 109.5 ?
C8 C11 H11C . . 109.5 ?
H11A C11 H11C . . 109.5 ?
H11B C11 H11C . . 109.5 ?
N3 C12 C14 . . 111.4(2) ?
N3 C12 C15 . . 106.2(2) ?
C14 C12 C15 . . 110.4(2) ?
N3 C12 C13 . . 109.3(2) ?
C14 C12 C13 . . 110.8(3) ?
C15 C12 C13 . . 108.5(2) ?
C12 C13 H13A . . 109.5 ?
C12 C13 H13B . . 109.5 ?
H13A C13 H13B . . 109.5 ?
C12 C13 H13C . . 109.5 ?
H13A C13 H13C . . 109.5 ?
H13B C13 H13C . . 109.5 ?
C12 C14 H14A . . 109.5 ?
C12 C14 H14B . . 109.5 ?
H14A C14 H14B . . 109.5 ?
C12 C14 H14C . . 109.5 ?
H14A C14 H14C . . 109.5 ?
H14B C14 H14C . . 109.5 ?
C12 C15 H15A . . 109.5 ?
C12 C15 H15B . . 109.5 ?
H15A C15 H15B . . 109.5 ?
C12 C15 H15C . . 109.5 ?
H15A C15 H15C . . 109.5 ?
H15B C15 H15C . . 109.5 ?

loop_
_geom_bond_atom_site_label_1
_geom_bond_atom_site_label_2
_geom_bond_site_symmetry_2
_geom_bond_distance
_geom_bond_publ_flag
P1 O2 . 1.4761(16) ?
P1 N3 . 1.6301(18) ?
P1 N2 . 1.631(2) ?
P1 N1 . 1.7142(17) ?
F1 C1 . 1.351(3) ?
F2 C5 . 1.353(3) ?
O1 C7 . 1.226(2) ?
N1 C7 . 1.352(3) ?
N1 H1N . 0.858(10) ?
N2 C8 . 1.495(3) ?
N2 H2N . 0.860(10) ?
N3 C12 . 1.485(3) ?
N3 H3N . 0.856(10) ?
C1 C2 . 1.381(4) ?
C1 C6 . 1.390(4) ?
C2 C3 . 1.377(5) ?
C2 H2A . 0.9500 ?
C3 C4 . 1.381(6) ?
C3 H3A . 0.9500 ?
C4 C5 . 1.380(4) ?
C4 H4A . 0.9500 ?
C5 C6 . 1.381(3) ?
C6 C7 . 1.509(3) ?
C8 C11 . 1.517(4) ?
C8 C9 . 1.522(4) ?
C8 C10 . 1.536(4) ?
C9 H9A . 0.9800 ?
C9 H9B . 0.9800 ?
C9 H9C . 0.9800 ?
C10 H10A . 0.9800 ?
C10 H10B . 0.9800 ?
C10 H10C . 0.9800 ?
C11 H11A . 0.9800 ?
C11 H11B . 0.9800 ?
C11 H11C . 0.9800 ?
C12 C14 . 1.520(4) ?
C12 C15 . 1.526(3) ?
C12 C13 . 1.532(4) ?
C13 H13A . 0.9800 ?
C13 H13B . 0.9800 ?
C13 H13C . 0.9800 ?
C14 H14A . 0.9800 ?
C14 H14B . 0.9800 ?
C14 H14C . 0.9800 ?
C15 H15A . 0.9800 ?
C15 H15B . 0.9800 ?
C15 H15C . 0.9800 ?

loop_
_geom_hbond_atom_site_label_D
_geom_hbond_atom_site_label_H
_geom_hbond_atom_site_label_A
_geom_hbond_site_symmetry_A
_geom_hbond_distance_DH
_geom_hbond_distance_HA
_geom_hbond_distance_DA
_geom_hbond_angle_DHA
N1 H1N O2 2_566 0.858(10) 1.956(11) 2.808(2) 172(2)
N2 H2N O1 2_666 0.860(10) 2.219(13) 3.042(2) 160(2)
N3 H3N O1 2_666 0.856(10) 2.224(15) 3.008(2) 152(2)

loop_
_geom_torsion_atom_site_label_1
_geom_torsion_atom_site_label_2
_geom_torsion_atom_site_label_3
_geom_torsion_atom_site_label_4
_geom_torsion_site_symmetry_1
_geom_torsion_site_symmetry_2
_geom_torsion_site_symmetry_3
_geom_torsion_site_symmetry_4
_geom_torsion
_geom_torsion_publ_flag
O2 P1 N1 C7 . . . . 169.82(18) ?
N3 P1 N1 C7 . . . . 45.1(2) ?
N2 P1 N1 C7 . . . . -66.1(2) ?
O2 P1 N2 C8 . . . . 38.0(2) ?
N3 P1 N2 C8 . . . . 165.93(18) ?
N1 P1 N2 C8 . . . . -78.2(2) ?
O2 P1 N3 C12 . . . . -33.9(2) ?
N2 P1 N3 C12 . . . . -161.48(19) ?
N1 P1 N3 C12 . . . . 82.6(2) ?
F1 C1 C2 C3 . . . . -179.2(3) ?
C6 C1 C2 C3 . . . . 1.1(5) ?
C1 C2 C3 C4 . . . . -1.8(5) ?
C2 C3 C4 C5 . . . . 1.5(5) ?
C3 C4 C5 F2 . . . . -178.8(3) ?
C3 C4 C5 C6 . . . . -0.6(4) ?
F2 C5 C6 C1 . . . . 178.2(2) ?
C4 C5 C6 C1 . . . . 0.0(4) ?
F2 C5 C6 C7 . . . . -3.8(3) ?
C4 C5 C6 C7 . . . . 178.0(2) ?
F1 C1 C6 C5 . . . . -180.0(2) ?
C2 C1 C6 C5 . . . . -0.3(4) ?
F1 C1 C6 C7 . . . . 2.0(3) ?
C2 C1 C6 C7 . . . . -178.3(2) ?
P1 N1 C7 O1 . . . . 3.1(3) ?
P1 N1 C7 C6 . . . . -175.92(16) ?
C5 C6 C7 O1 . . . . 114.8(3) ?
C1 C6 C7 O1 . . . . -67.3(3) ?
C5 C6 C7 N1 . . . . -66.1(3) ?
C1 C6 C7 N1 . . . . 111.8(2) ?
P1 N2 C8 C11 . . . . 179.62(18) ?
P1 N2 C8 C9 . . . . 59.7(3) ?
P1 N2 C8 C10 . . . . -62.3(3) ?
P1 N3 C12 C14 . . . . -55.9(3) ?
P1 N3 C12 C15 . . . . -176.14(19) ?
P1 N3 C12 C13 . . . . 67.0(3) ?

loop_
_cod_related_entry_id
_cod_related_entry_database
_cod_related_entry_code
1 ChemSpider 30656378
